data_7701253
loop_
_publ_author_name
'Dias, H. V. Rasika'
'Diyabalanage, Himashinie V. K.'
'Ghimire, Mukunda M.'
'Hudson, Joshua M.'
'Parasar, Devaborniny'
'Palehepitiya Gamage, Chammi S.'
'Li, Shan'
'Omary, Mohammad A.'

_publ_section_title
;
 Brightly phosphorescent tetranuclear copper(i) pyrazolates.
;
_journal_issue 40
_journal_name_full 'Dalton transactions (Cambridge, England : 2003)'
_journal_page_first 14979
_journal_page_last 14983
_journal_paper_doi 10.1039/c9dt03402a
_journal_volume 48
_journal_year 2019
_chemical_formula_moiety 'C36 H56 Br4 Cu4 N8'
_chemical_formula_sum 'C36 H56 Br4 Cu4 N8'
_chemical_formula_weight 1174.68
_space_group_crystal_system orthorhombic
_space_group_IT_number 61
_space_group_name_Hall '-P 2ac 2ab'
_space_group_name_H-M_alt 'P b c a'
_symmetry_space_group_name_Hall '-P 2ac 2ab'
_symmetry_space_group_name_H-M 'P b c a'
_atom_sites_solution_hydrogens geom
_atom_sites_solution_primary direct
_audit_creation_date 2016-12-05
_audit_creation_method
;
Olex2 1.2
(compiled 2016.11.30 svn.r3356 for OlexSys, GUI svn.r5269)
;
_audit_update_record
;
2019-06-27 deposited with the CCDC.    2019-09-25 downloaded from the CCDC.
;
_cell_angle_alpha 90
_cell_angle_beta 90
_cell_angle_gamma 90
_cell_formula_units_Z 8
_cell_length_a 19.0932(8)
_cell_length_b 21.3451(8)
_cell_length_c 23.1709(9)
_cell_measurement_reflns_used 9194
_cell_measurement_temperature 276(2)
_cell_measurement_theta_max 25.14
_cell_measurement_theta_min 2.34
_cell_volume 9443.2(6)
_computing_cell_refinement 'SAINT V7.16B (?, 2016)'
_computing_data_collection 'Bruker SMART'
_computing_data_reduction 'SAINT V7.16B (?, 2016)'
_computing_molecular_graphics 'Olex2 (Dolomanov et al., 2009)'
_computing_publication_material 'Olex2 (Dolomanov et al., 2009)'
_computing_structure_refinement 'ShelXL (Sheldrick, 2015)'
_computing_structure_solution 'ShelXS (Sheldrick, 2008)'
_diffrn_ambient_temperature 276.15
_diffrn_measured_fraction_theta_full 1.000
_diffrn_measured_fraction_theta_max 1.000
_diffrn_measurement_device_type 'CCD area detector'
_diffrn_measurement_method 'phi and omega scans'
_diffrn_radiation_monochromator graphite
_diffrn_radiation_type MoK\a
_diffrn_radiation_wavelength 0.71073
_diffrn_reflns_av_R_equivalents 0.0488
_diffrn_reflns_av_unetI/netI 0.0284
_diffrn_reflns_Laue_measured_fraction_full 1.000
_diffrn_reflns_Laue_measured_fraction_max 1.000
_diffrn_reflns_limit_h_max 22
_diffrn_reflns_limit_h_min -22
_diffrn_reflns_limit_k_max 25
_diffrn_reflns_limit_k_min -25
_diffrn_reflns_limit_l_max 27
_diffrn_reflns_limit_l_min -27
_diffrn_reflns_number 68262
_diffrn_reflns_point_group_measured_fraction_full 1.000
_diffrn_reflns_point_group_measured_fraction_max 1.000
_diffrn_reflns_theta_full 25.000
_diffrn_reflns_theta_max 25.000
_diffrn_reflns_theta_min 1.908
_exptl_absorpt_coefficient_mu 5.195
_exptl_absorpt_correction_T_max 0.7961
_exptl_absorpt_correction_T_min 0.575529
_exptl_absorpt_correction_type multi-scan
_exptl_absorpt_process_details
;
SADABS v.2.10 (Bruker,2003) was used for absorption correction.
R(int) was 0.1154 before and 0.0295 after correction.
The Ratio of minimum to maximum transmission is 0.5755.
The \l/2 correction factor is 0.0015.
;
_exptl_crystal_colour colorless
_exptl_crystal_density_diffrn 1.652
_exptl_crystal_density_method 'not measured'
_exptl_crystal_description flat
_exptl_crystal_F_000 4672
_exptl_crystal_size_max 0.23
_exptl_crystal_size_mid 0.11
_exptl_crystal_size_min 0.046
_refine_diff_density_max 0.729
_refine_diff_density_min -0.491
_refine_diff_density_rms 0.073
_refine_ls_extinction_method none
_refine_ls_goodness_of_fit_ref 0.995
_refine_ls_hydrogen_treatment constr
_refine_ls_matrix_type full
_refine_ls_number_parameters 511
_refine_ls_number_reflns 8319
_refine_ls_number_restraints 42
_refine_ls_restrained_S_all 0.996
_refine_ls_R_factor_all 0.0660
_refine_ls_R_factor_gt 0.0368
_refine_ls_shift/su_max 0.002
_refine_ls_shift/su_mean 0.000
_refine_ls_structure_factor_coef Fsqd
_refine_ls_weighting_details 'w=1/[\s^2^(Fo^2^)+(0.0410P)^2^+13.3169P] where P=(Fo^2^+2Fc^2^)/3'
_refine_ls_weighting_scheme calc
_refine_ls_wR_factor_gt 0.0825
_refine_ls_wR_factor_ref 0.0970
_reflns_Friedel_coverage 0.000
_reflns_number_gt 5679
_reflns_number_total 8319
_reflns_threshold_expression 'I > 2\s(I)'
_cod_data_source_file c9dt03402a2.cif
_cod_data_source_block dias344s
_cod_depositor_comments 'Adding full bibliography for 7701251--7701253.cif.'
_cod_database_code 7701253
_shelx_space_group_comment
;
The symmetry employed for this shelxl refinement is uniquely defined
by the following loop, which should always be used as a source of
symmetry information in preference to the above space-group names.
They are only intended as comments.
;
_shelx_estimated_absorpt_t_max 0.796
_shelx_estimated_absorpt_t_min 0.381
_olex2_refinement_description
;
1. Fixed Uiso
 At 1.2 times of:
  All C(H) groups
 At 1.5 times of:
  All C(H,H,H) groups
2. Restrained distances
 C22A-C23A \\sim C22B-C23B \\sim C22A-C24A \\sim C22B-C24B
 with sigma of 0.02
3. Uiso/Uaniso restraints and constraints
Uanis(C24B) \\sim Ueq, Uanis(C24A) \\sim Ueq, Uanis(C22A) \\sim Ueq,
Uanis(C22B) \\sim Ueq, Uanis(C23B) \\sim Ueq, Uanis(C23A) \\sim Ueq: with sigma
of 0.005 and sigma for terminal atoms of 0.005
4. Others
 Sof(C22B)=Sof(H22B)=Sof(C24B)=Sof(H24D)=Sof(H24E)=Sof(H24F)=Sof(C23B)=
 Sof(H23D)=Sof(H23E)=Sof(H23F)=1-FVAR(1)
 Sof(C22A)=Sof(H22A)=Sof(C24A)=Sof(H24A)=Sof(H24B)=Sof(H24C)=Sof(C23A)=
 Sof(H23A)=Sof(H23B)=Sof(H23C)=FVAR(1)
5.a Ternary CH refined with riding coordinates:
 C4(H4), C7(H7), C13(H13), C16(H16), C22A(H22A), C22B(H22B), C25(H25),
 C31(H31), C34(H34)
5.b Me refined with riding coordinates:
 C24A(H24A,H24B,H24C), C23A(H23A,H23B,H23C), C24B(H24D,H24E,H24F), C23B(H23D,
 H23E,H23F)
5.c Idealised Me refined as rotating group:
 C5(H5A,H5B,H5C), C6(H6A,H6B,H6C), C8(H8A,H8B,H8C), C9(H9A,H9B,H9C), C14(H14A,
 H14B,H14C), C15(H15A,H15B,H15C), C17(H17A,H17B,H17C), C18(H18A,H18B,H18C),
 C26(H26A,H26B,H26C), C27(H27A,H27B,H27C), C32(H32A,H32B,H32C), C33(H33A,H33B,
 H33C), C35(H35A,H35B,H35C), C36(H36A,H36B,H36C)
;
_shelx_shelxl_version_number 2014/7
_olex2_submission_special_instructions 'No special instructions were received'

loop_
_space_group_symop_operation_xyz
'x, y, z'
'-x+1/2, -y, z+1/2'
'-x, y+1/2, -z+1/2'
'x+1/2, -y+1/2, -z'
'-x, -y, -z'
'x-1/2, y, -z-1/2'
'x, -y-1/2, z-1/2'
'-x-1/2, y-1/2, z'

loop_
_atom_site_label
_atom_site_type_symbol
_atom_site_fract_x
_atom_site_fract_y
_atom_site_fract_z
_atom_site_U_iso_or_equiv
_atom_site_adp_type
_atom_site_occupancy
_atom_site_site_symmetry_order
_atom_site_calc_flag
_atom_site_refinement_flags_posn
_atom_site_refinement_flags_adp
_atom_site_refinement_flags_occupancy
_atom_site_disorder_assembly
_atom_site_disorder_group
Cu1 Cu 0.45392(3) 0.11015(3) 0.70311(2) 0.05313(15) Uani 1 1 d . . . . .
Cu2 Cu 0.43924(3) 0.25097(3) 0.69618(2) 0.05615(16) Uani 1 1 d . . . . .
Cu3 Cu 0.30595(3) 0.18527(3) 0.71838(2) 0.05527(16) Uani 1 1 d . . . . .
Cu4 Cu 0.31901(3) 0.04516(3) 0.71371(2) 0.05604(16) Uani 1 1 d . . . . .
N1 N 0.47654(19) 0.14790(16) 0.63327(15) 0.0518(9) Uani 1 1 d . . . . .
N2 N 0.4786(2) 0.21289(16) 0.63213(15) 0.0543(9) Uani 1 1 d . . . . .
N3 N 0.39365(19) 0.27571(17) 0.76311(16) 0.0542(9) Uani 1 1 d . . . . .
N4 N 0.33942(19) 0.23591(17) 0.77794(16) 0.0558(10) Uani 1 1 d . . . . .
N5 N 0.26479(18) 0.14398(16) 0.65607(15) 0.0490(9) Uani 1 1 d . . . . .
N6 N 0.26609(19) 0.07902(17) 0.65498(15) 0.0539(9) Uani 1 1 d . . . . .
N7 N 0.38004(18) 0.02925(17) 0.77374(15) 0.0538(9) Uani 1 1 d . . . . .
N8 N 0.43821(18) 0.06789(16) 0.77221(15) 0.0512(9) Uani 1 1 d . . . . .
Br1 Br 0.56193(4) 0.17345(3) 0.47654(3) 0.1006(2) Uani 1 1 d . . . . .
Br2 Br 0.34988(4) 0.34110(3) 0.92195(2) 0.0887(2) Uani 1 1 d . . . . .
Br3 Br 0.15531(3) 0.11314(3) 0.51118(2) 0.0873(2) Uani 1 1 d . . . . .
Br4 Br 0.44742(3) 0.01260(3) 0.93749(2) 0.07427(17) Uani 1 1 d . . . . .
C1 C 0.5063(2) 0.2310(2) 0.58131(19) 0.0555(12) Uani 1 1 d . . . . .
C2 C 0.5212(3) 0.1769(2) 0.55046(19) 0.0599(12) Uani 1 1 d . . . . .
C3 C 0.5022(2) 0.1263(2) 0.58340(19) 0.0537(11) Uani 1 1 d . . . . .
C4 C 0.5163(3) 0.2976(2) 0.5648(2) 0.0764(16) Uani 1 1 d . . . . .
H4 H 0.5533 0.2976 0.5355 0.092 Uiso 1 1 calc R . . . .
C5 C 0.5431(6) 0.3363(3) 0.6128(4) 0.182(5) Uani 1 1 d . . . . .
H5A H 0.5556 0.3770 0.5985 0.272 Uiso 1 1 calc GR . . . .
H5B H 0.5836 0.3166 0.6293 0.272 Uiso 1 1 calc GR . . . .
H5C H 0.5075 0.3406 0.6417 0.272 Uiso 1 1 calc GR . . . .
C6 C 0.4544(5) 0.3243(4) 0.5366(5) 0.189(5) Uani 1 1 d . . . . .
H6A H 0.4381 0.2961 0.5073 0.283 Uiso 1 1 calc GR . . . .
H6B H 0.4665 0.3638 0.5194 0.283 Uiso 1 1 calc GR . . . .
H6C H 0.4182 0.3306 0.5648 0.283 Uiso 1 1 calc GR . . . .
C7 C 0.5092(3) 0.0573(2) 0.5696(2) 0.0759(15) Uani 1 1 d . . . . .
H7 H 0.5105 0.0536 0.5275 0.091 Uiso 1 1 calc R . . . .
C8 C 0.5777(4) 0.0324(4) 0.5919(4) 0.152(4) Uani 1 1 d . . . . .
H8A H 0.6156 0.0560 0.5755 0.228 Uiso 1 1 calc GR . . . .
H8B H 0.5824 -0.0109 0.5812 0.228 Uiso 1 1 calc GR . . . .
H8C H 0.5789 0.0360 0.6332 0.228 Uiso 1 1 calc GR . . . .
C9 C 0.4490(4) 0.0191(3) 0.5902(4) 0.141(3) Uani 1 1 d . . . . .
H9A H 0.4467 0.0209 0.6315 0.212 Uiso 1 1 calc GR . . . .
H9B H 0.4552 -0.0236 0.5782 0.212 Uiso 1 1 calc GR . . . .
H9C H 0.4064 0.0353 0.5741 0.212 Uiso 1 1 calc GR . . . .
C10 C 0.3171(2) 0.2514(2) 0.8315(2) 0.0587(12) Uani 1 1 d . . . . .
C11 C 0.3577(2) 0.3005(2) 0.85013(19) 0.0561(12) Uani 1 1 d . . . . .
C12 C 0.4047(2) 0.3157(2) 0.8073(2) 0.0536(11) Uani 1 1 d . . . . .
C13 C 0.2593(3) 0.2178(3) 0.8623(2) 0.0862(17) Uani 1 1 d . . . . .
H13 H 0.2422 0.2494 0.8895 0.103 Uiso 1 1 calc R . . . .
C14 C 0.1978(4) 0.2042(5) 0.8277(4) 0.176(4) Uani 1 1 d . . . . .
H14A H 0.1868 0.2398 0.8040 0.263 Uiso 1 1 calc GR . . . .
H14B H 0.1589 0.1952 0.8526 0.263 Uiso 1 1 calc GR . . . .
H14C H 0.2069 0.1686 0.8035 0.263 Uiso 1 1 calc GR . . . .
C15 C 0.2888(4) 0.1678(3) 0.9014(4) 0.125(3) Uani 1 1 d . . . . .
H15A H 0.2513 0.1484 0.9224 0.188 Uiso 1 1 calc GR . . . .
H15B H 0.3212 0.1864 0.9279 0.188 Uiso 1 1 calc GR . . . .
H15C H 0.3125 0.1368 0.8786 0.188 Uiso 1 1 calc GR . . . .
C16 C 0.4589(3) 0.3666(2) 0.8053(2) 0.0697(14) Uani 1 1 d . . . . .
H16 H 0.4556 0.3882 0.8425 0.084 Uiso 1 1 calc R . . . .
C17 C 0.5315(3) 0.3420(3) 0.8022(3) 0.104(2) Uani 1 1 d . . . . .
H17A H 0.5387 0.3122 0.8326 0.156 Uiso 1 1 calc GR . . . .
H17B H 0.5641 0.3759 0.8063 0.156 Uiso 1 1 calc GR . . . .
H17C H 0.5386 0.3219 0.7656 0.156 Uiso 1 1 calc GR . . . .
C18 C 0.4418(4) 0.4151(3) 0.7606(3) 0.110(2) Uani 1 1 d . . . . .
H18A H 0.4771 0.4471 0.7609 0.165 Uiso 1 1 calc GR . . . .
H18B H 0.3970 0.4335 0.7691 0.165 Uiso 1 1 calc GR . . . .
H18C H 0.4403 0.3958 0.7232 0.165 Uiso 1 1 calc GR . . . .
C19 C 0.2312(2) 0.0593(2) 0.6084(2) 0.0546(11) Uani 1 1 d . . . . .
C20 C 0.2084(2) 0.1120(2) 0.57911(19) 0.0548(12) Uani 1 1 d . . . . .
C21 C 0.2298(2) 0.1640(2) 0.60987(18) 0.0511(11) Uani 1 1 d . . . . .
C22A C 0.2068(11) -0.0061(8) 0.5934(7) 0.073(6) Uani 0.433(16) 1 d D U P A 1
H22A H 0.1641 -0.0062 0.5699 0.087 Uiso 0.433(16) 1 calc R . P A 1
C24A C 0.2020(12) -0.0484(8) 0.6450(8) 0.122(8) Uani 0.433(16) 1 d D U P A 1
H24A H 0.1864 -0.0891 0.6330 0.184 Uiso 0.433(16) 1 calc R . P A 1
H24B H 0.2473 -0.0519 0.6627 0.184 Uiso 0.433(16) 1 calc R . P A 1
H24C H 0.1693 -0.0312 0.6722 0.184 Uiso 0.433(16) 1 calc R . P A 1
C23A C 0.2680(12) -0.0377(13) 0.5636(13) 0.165(11) Uani 0.433(16) 1 d D U P A 1
H23A H 0.2787 -0.0159 0.5284 0.248 Uiso 0.433(16) 1 calc R . P A 1
H23B H 0.3082 -0.0369 0.5885 0.248 Uiso 0.433(16) 1 calc R . P A 1
H23C H 0.2561 -0.0804 0.5550 0.248 Uiso 0.433(16) 1 calc R . P A 1
C22B C 0.2311(8) -0.0118(7) 0.5968(5) 0.071(4) Uani 0.567(16) 1 d D U P A 2
H22B H 0.2649 -0.0308 0.6234 0.085 Uiso 0.567(16) 1 calc R . P A 2
C24B C 0.1599(7) -0.0376(6) 0.6119(7) 0.117(6) Uani 0.567(16) 1 d D U P A 2
H24D H 0.1481 -0.0260 0.6507 0.175 Uiso 0.567(16) 1 calc R . P A 2
H24E H 0.1256 -0.0209 0.5858 0.175 Uiso 0.567(16) 1 calc R . P A 2
H24F H 0.1606 -0.0825 0.6087 0.175 Uiso 0.567(16) 1 calc R . P A 2
C23B C 0.2545(6) -0.0277(6) 0.5365(5) 0.083(4) Uani 0.567(16) 1 d D U P A 2
H23D H 0.2999 -0.0100 0.5296 0.124 Uiso 0.567(16) 1 calc R . P A 2
H23E H 0.2567 -0.0724 0.5322 0.124 Uiso 0.567(16) 1 calc R . P A 2
H23F H 0.2217 -0.0108 0.5092 0.124 Uiso 0.567(16) 1 calc R . P A 2
C25 C 0.2191(3) 0.2316(2) 0.5960(2) 0.0759(15) Uani 1 1 d . . . . .
H25 H 0.1775 0.2339 0.5713 0.091 Uiso 1 1 calc R . . . .
C26 C 0.2054(3) 0.2732(3) 0.6462(3) 0.096(2) Uani 1 1 d . . . . .
H26A H 0.1700 0.2549 0.6702 0.144 Uiso 1 1 calc GR . . . .
H26B H 0.1898 0.3134 0.6327 0.144 Uiso 1 1 calc GR . . . .
H26C H 0.2477 0.2783 0.6681 0.144 Uiso 1 1 calc GR . . . .
C27 C 0.2792(5) 0.2550(3) 0.5606(4) 0.173(5) Uani 1 1 d . . . . .
H27A H 0.3219 0.2502 0.5820 0.260 Uiso 1 1 calc GR . . . .
H27B H 0.2722 0.2984 0.5516 0.260 Uiso 1 1 calc GR . . . .
H27C H 0.2821 0.2313 0.5254 0.260 Uiso 1 1 calc GR . . . .
C28 C 0.4686(2) 0.0671(2) 0.82400(18) 0.0491(11) Uani 1 1 d . . . . .
C29 C 0.4296(2) 0.0281(2) 0.85896(17) 0.0483(10) Uani 1 1 d . . . . .
C30 C 0.3745(2) 0.0049(2) 0.82706(18) 0.0486(10) Uani 1 1 d . . . . .
C31 C 0.5320(3) 0.1055(2) 0.8385(2) 0.0623(13) Uani 1 1 d . . . . .
H31 H 0.5558 0.0840 0.8703 0.075 Uiso 1 1 calc R . . . .
C32 C 0.5842(3) 0.1099(3) 0.7893(3) 0.104(2) Uani 1 1 d . . . . .
H32A H 0.5931 0.0688 0.7742 0.157 Uiso 1 1 calc GR . . . .
H32B H 0.6272 0.1277 0.8033 0.157 Uiso 1 1 calc GR . . . .
H32C H 0.5654 0.1360 0.7593 0.157 Uiso 1 1 calc GR . . . .
C33 C 0.5105(3) 0.1682(3) 0.8607(3) 0.109(2) Uani 1 1 d . . . . .
H33A H 0.4881 0.1914 0.8304 0.164 Uiso 1 1 calc GR . . . .
H33B H 0.5512 0.1906 0.8737 0.164 Uiso 1 1 calc GR . . . .
H33C H 0.4785 0.1630 0.8923 0.164 Uiso 1 1 calc GR . . . .
C34 C 0.3162(2) -0.0392(2) 0.8435(2) 0.0606(12) Uani 1 1 d . . . . .
H34 H 0.3299 -0.0602 0.8794 0.073 Uiso 1 1 calc R . . . .
C35 C 0.3036(3) -0.0893(3) 0.7988(3) 0.096(2) Uani 1 1 d . . . . .
H35A H 0.2882 -0.0702 0.7635 0.144 Uiso 1 1 calc GR . . . .
H35B H 0.2683 -0.1177 0.8124 0.144 Uiso 1 1 calc GR . . . .
H35C H 0.3463 -0.1119 0.7920 0.144 Uiso 1 1 calc GR . . . .
C36 C 0.2493(3) -0.0038(3) 0.8554(4) 0.134(3) Uani 1 1 d . . . . .
H36A H 0.2564 0.0244 0.8871 0.201 Uiso 1 1 calc GR . . . .
H36B H 0.2127 -0.0328 0.8648 0.201 Uiso 1 1 calc GR . . . .
H36C H 0.2362 0.0197 0.8217 0.201 Uiso 1 1 calc GR . . . .

loop_
_atom_site_aniso_label
_atom_site_aniso_U_11
_atom_site_aniso_U_22
_atom_site_aniso_U_33
_atom_site_aniso_U_23
_atom_site_aniso_U_13
_atom_site_aniso_U_12
Cu1 0.0635(4) 0.0516(3) 0.0443(3) 0.0132(2) 0.0001(3) -0.0086(3)
Cu2 0.0670(4) 0.0513(3) 0.0501(3) -0.0012(3) 0.0049(3) -0.0080(3)
Cu3 0.0597(3) 0.0572(3) 0.0489(3) -0.0044(3) -0.0093(3) -0.0119(3)
Cu4 0.0593(3) 0.0553(3) 0.0535(3) 0.0104(3) -0.0147(3) -0.0050(3)
N1 0.064(2) 0.043(2) 0.048(2) 0.0102(17) 0.0069(18) -0.0008(18)
N2 0.068(2) 0.044(2) 0.051(2) 0.0064(17) 0.0065(19) -0.0042(19)
N3 0.055(2) 0.054(2) 0.054(2) -0.0059(18) 0.0005(18) -0.0109(18)
N4 0.057(2) 0.060(2) 0.051(2) -0.0076(18) -0.0033(18) -0.0142(19)
N5 0.052(2) 0.045(2) 0.050(2) -0.0012(17) -0.0112(17) -0.0070(17)
N6 0.060(2) 0.049(2) 0.053(2) 0.0006(17) -0.0148(18) -0.0002(18)
N7 0.052(2) 0.056(2) 0.053(2) 0.0165(18) -0.0087(18) -0.0097(18)
N8 0.051(2) 0.053(2) 0.050(2) 0.0170(17) -0.0048(17) -0.0122(18)
Br1 0.1360(6) 0.0959(5) 0.0697(4) 0.0060(3) 0.0500(4) -0.0100(4)
Br2 0.1243(5) 0.0811(4) 0.0606(3) -0.0232(3) 0.0076(3) -0.0057(4)
Br3 0.0984(4) 0.1007(5) 0.0628(3) -0.0071(3) -0.0407(3) 0.0059(3)
Br4 0.1086(5) 0.0702(3) 0.0440(3) 0.0143(2) -0.0112(3) -0.0117(3)
C1 0.065(3) 0.054(3) 0.047(3) 0.013(2) 0.008(2) -0.009(2)
C2 0.064(3) 0.068(3) 0.048(3) 0.008(2) 0.016(2) -0.007(3)
C3 0.059(3) 0.051(3) 0.051(3) 0.005(2) 0.007(2) -0.002(2)
C4 0.096(4) 0.058(3) 0.076(4) 0.019(3) 0.021(3) -0.021(3)
C5 0.344(15) 0.079(5) 0.121(7) 0.017(5) -0.038(8) -0.111(7)
C6 0.172(9) 0.093(6) 0.301(14) 0.110(8) -0.053(9) -0.014(6)
C7 0.098(4) 0.060(3) 0.069(3) -0.003(3) 0.017(3) 0.006(3)
C8 0.135(7) 0.095(6) 0.227(10) -0.014(6) -0.034(7) 0.040(5)
C9 0.154(7) 0.076(5) 0.194(9) -0.047(5) 0.060(6) -0.042(5)
C10 0.059(3) 0.065(3) 0.052(3) -0.001(2) -0.004(2) -0.005(3)
C11 0.064(3) 0.058(3) 0.046(3) -0.010(2) -0.004(2) 0.004(2)
C12 0.057(3) 0.048(3) 0.056(3) -0.006(2) -0.010(2) 0.002(2)
C13 0.085(4) 0.102(5) 0.071(4) -0.003(3) 0.004(3) -0.030(4)
C14 0.094(6) 0.253(12) 0.180(9) 0.045(8) 0.005(6) -0.077(7)
C15 0.144(7) 0.092(5) 0.140(7) 0.033(5) 0.030(5) -0.009(5)
C16 0.075(4) 0.059(3) 0.075(3) -0.012(3) -0.005(3) -0.015(3)
C17 0.075(4) 0.097(5) 0.140(6) 0.016(4) -0.007(4) -0.031(4)
C18 0.124(6) 0.067(4) 0.139(6) 0.029(4) -0.014(5) -0.013(4)
C19 0.059(3) 0.050(3) 0.054(3) -0.004(2) -0.009(2) -0.004(2)
C20 0.051(3) 0.066(3) 0.047(3) -0.001(2) -0.016(2) -0.002(2)
C21 0.052(3) 0.056(3) 0.046(2) 0.002(2) -0.010(2) 0.000(2)
C22A 0.071(7) 0.069(7) 0.077(7) -0.003(4) -0.005(5) 0.003(5)
C24A 0.133(9) 0.112(8) 0.122(9) 0.000(5) -0.001(5) -0.008(5)
C23A 0.168(12) 0.161(12) 0.167(12) -0.005(5) 0.002(5) -0.003(5)
C22B 0.072(6) 0.065(6) 0.075(6) -0.012(4) -0.008(4) 0.000(4)
C24B 0.116(7) 0.105(7) 0.129(7) -0.003(4) 0.003(5) -0.008(4)
C23B 0.091(5) 0.075(5) 0.082(5) -0.020(4) -0.007(4) 0.006(4)
C25 0.097(4) 0.055(3) 0.075(4) 0.008(3) -0.020(3) 0.005(3)
C26 0.114(5) 0.054(3) 0.119(5) -0.002(3) 0.010(4) 0.017(3)
C27 0.271(11) 0.076(5) 0.173(8) 0.037(5) 0.132(8) 0.004(6)
C28 0.053(3) 0.048(3) 0.046(2) 0.011(2) -0.007(2) 0.000(2)
C29 0.060(3) 0.046(2) 0.039(2) 0.0111(19) -0.005(2) 0.000(2)
C30 0.052(3) 0.047(3) 0.046(2) 0.014(2) -0.001(2) -0.001(2)
C31 0.061(3) 0.064(3) 0.062(3) 0.016(2) -0.017(2) -0.014(3)
C32 0.061(4) 0.153(7) 0.099(5) 0.014(4) -0.008(3) -0.043(4)
C33 0.100(5) 0.072(4) 0.157(7) -0.020(4) -0.035(5) -0.015(4)
C34 0.063(3) 0.055(3) 0.064(3) 0.015(2) 0.008(2) -0.008(2)
C35 0.098(5) 0.078(4) 0.112(5) 0.004(4) 0.016(4) -0.033(4)
C36 0.087(5) 0.088(5) 0.226(9) 0.013(5) 0.075(6) -0.006(4)

loop_
_atom_type_symbol
_atom_type_description
_atom_type_scat_dispersion_real
_atom_type_scat_dispersion_imag
_atom_type_scat_source
C C 0.0033 0.0016 'International Tables Vol C Tables 4.2.6.8 and 6.1.1.4'
H H 0.0000 0.0000 'International Tables Vol C Tables 4.2.6.8 and 6.1.1.4'
N N 0.0061 0.0033 'International Tables Vol C Tables 4.2.6.8 and 6.1.1.4'
Cu Cu 0.3201 1.2651 'International Tables Vol C Tables 4.2.6.8 and 6.1.1.4'
Br Br -0.2901 2.4595 'International Tables Vol C Tables 4.2.6.8 and 6.1.1.4'

loop_
_geom_angle_atom_site_label_1
_geom_angle_atom_site_label_2
_geom_angle_atom_site_label_3
_geom_angle
Cu4 Cu1 Cu2 113.13(2)
N1 Cu1 Cu2 62.89(11)
N1 Cu1 Cu4 118.78(12)
N1 Cu1 N8 174.94(16)
N8 Cu1 Cu2 120.83(12)
N8 Cu1 Cu4 63.76(11)
Cu3 Cu2 Cu1 66.309(19)
N2 Cu2 Cu1 64.43(11)
N2 Cu2 Cu3 106.31(12)
N2 Cu2 N3 170.22(16)
N3 Cu2 Cu1 106.39(11)
N3 Cu2 Cu3 65.48(11)
Cu2 Cu3 Cu4 113.29(2)
N4 Cu3 Cu2 63.79(11)
N4 Cu3 Cu4 125.11(12)
N5 Cu3 Cu2 116.94(11)
N5 Cu3 Cu4 62.39(11)
N5 Cu3 N4 172.13(16)
Cu1 Cu4 Cu3 66.753(19)
N6 Cu4 Cu1 103.53(12)
N6 Cu4 Cu3 65.83(11)
N6 Cu4 N7 167.10(16)
N7 Cu4 Cu1 66.18(11)
N7 Cu4 Cu3 102.03(12)
N2 N1 Cu1 117.1(3)
C3 N1 Cu1 133.5(3)
C3 N1 N2 108.5(3)
N1 N2 Cu2 114.4(3)
C1 N2 Cu2 137.2(3)
C1 N2 N1 108.3(4)
N4 N3 Cu2 112.6(3)
C12 N3 Cu2 137.8(3)
C12 N3 N4 108.5(4)
N3 N4 Cu3 115.4(3)
C10 N4 Cu3 135.4(3)
C10 N4 N3 108.3(3)
N6 N5 Cu3 118.6(3)
C21 N5 Cu3 132.9(3)
C21 N5 N6 108.4(3)
N5 N6 Cu4 112.9(3)
C19 N6 Cu4 138.2(3)
C19 N6 N5 108.7(3)
N8 N7 Cu4 112.2(2)
C30 N7 Cu4 135.6(3)
C30 N7 N8 108.5(3)
N7 N8 Cu1 116.1(3)
C28 N8 Cu1 135.2(3)
C28 N8 N7 108.6(3)
N2 C1 C2 107.0(4)
N2 C1 C4 123.3(4)
C2 C1 C4 129.7(4)
C1 C2 Br1 125.9(3)
C3 C2 Br1 125.7(4)
C3 C2 C1 108.4(4)
N1 C3 C2 107.8(4)
N1 C3 C7 123.4(4)
C2 C3 C7 128.8(4)
C1 C4 H4 105.8
C5 C4 C1 112.8(5)
C5 C4 H4 105.8
C6 C4 C1 112.6(5)
C6 C4 H4 105.8
C6 C4 C5 113.3(7)
C4 C5 H5A 109.5
C4 C5 H5B 109.5
C4 C5 H5C 109.5
H5A C5 H5B 109.5
H5A C5 H5C 109.5
H5B C5 H5C 109.5
C4 C6 H6A 109.5
C4 C6 H6B 109.5
C4 C6 H6C 109.5
H6A C6 H6B 109.5
H6A C6 H6C 109.5
H6B C6 H6C 109.5
C3 C7 H7 107.0
C8 C7 C3 110.5(5)
C8 C7 H7 107.0
C9 C7 C3 113.5(5)
C9 C7 H7 107.0
C9 C7 C8 111.6(6)
C7 C8 H8A 109.5
C7 C8 H8B 109.5
C7 C8 H8C 109.5
H8A C8 H8B 109.5
H8A C8 H8C 109.5
H8B C8 H8C 109.5
C7 C9 H9A 109.5
C7 C9 H9B 109.5
C7 C9 H9C 109.5
H9A C9 H9B 109.5
H9A C9 H9C 109.5
H9B C9 H9C 109.5
N4 C10 C11 107.3(4)
N4 C10 C13 123.5(4)
C11 C10 C13 129.2(5)
C10 C11 Br2 125.8(4)
C10 C11 C12 108.7(4)
C12 C11 Br2 125.5(4)
N3 C12 C11 107.2(4)
N3 C12 C16 122.8(4)
C11 C12 C16 130.0(4)
C10 C13 H13 102.9
C10 C13 C15 110.5(5)
C14 C13 C10 115.5(5)
C14 C13 H13 102.9
C14 C13 C15 119.4(7)
C15 C13 H13 102.9
C13 C14 H14A 109.5
C13 C14 H14B 109.5
C13 C14 H14C 109.5
H14A C14 H14B 109.5
H14A C14 H14C 109.5
H14B C14 H14C 109.5
C13 C15 H15A 109.5
C13 C15 H15B 109.5
C13 C15 H15C 109.5
H15A C15 H15B 109.5
H15A C15 H15C 109.5
H15B C15 H15C 109.5
C12 C16 H16 105.6
C17 C16 C12 112.9(4)
C17 C16 H16 105.6
C17 C16 C18 114.5(5)
C18 C16 C12 111.8(5)
C18 C16 H16 105.6
C16 C17 H17A 109.5
C16 C17 H17B 109.5
C16 C17 H17C 109.5
H17A C17 H17B 109.5
H17A C17 H17C 109.5
H17B C17 H17C 109.5
C16 C18 H18A 109.5
C16 C18 H18B 109.5
C16 C18 H18C 109.5
H18A C18 H18B 109.5
H18A C18 H18C 109.5
H18B C18 H18C 109.5
N6 C19 C20 107.3(4)
N6 C19 C22A 129.2(8)
N6 C19 C22B 116.9(7)
C20 C19 C22A 122.7(8)
C20 C19 C22B 135.6(7)
C19 C20 Br3 126.4(3)
C21 C20 Br3 125.7(3)
C21 C20 C19 107.9(4)
N5 C21 C20 107.7(4)
N5 C21 C25 123.5(4)
C20 C21 C25 128.7(4)
C19 C22A H22A 112.8
C19 C22A C23A 106.2(17)
C24A C22A C19 113.0(15)
C24A C22A H22A 112.8
C24A C22A C23A 98.1(18)
C23A C22A H22A 112.8
C22A C24A H24A 109.5
C22A C24A H24B 109.5
C22A C24A H24C 109.5
H24A C24A H24B 109.5
H24A C24A H24C 109.5
H24B C24A H24C 109.5
C22A C23A H23A 109.5
C22A C23A H23B 109.5
C22A C23A H23C 109.5
H23A C23A H23B 109.5
H23A C23A H23C 109.5
H23B C23A H23C 109.5
C19 C22B H22B 107.3
C24B C22B C19 108.6(11)
C24B C22B H22B 107.3
C23B C22B C19 112.6(10)
C23B C22B H22B 107.3
C23B C22B C24B 113.5(12)
C22B C24B H24D 109.5
C22B C24B H24E 109.5
C22B C24B H24F 109.5
H24D C24B H24E 109.5
H24D C24B H24F 109.5
H24E C24B H24F 109.5
C22B C23B H23D 109.5
C22B C23B H23E 109.5
C22B C23B H23F 109.5
H23D C23B H23E 109.5
H23D C23B H23F 109.5
H23E C23B H23F 109.5
C21 C25 H25 106.6
C21 C25 C27 109.6(5)
C26 C25 C21 115.7(5)
C26 C25 H25 106.6
C26 C25 C27 111.4(6)
C27 C25 H25 106.6
C25 C26 H26A 109.5
C25 C26 H26B 109.5
C25 C26 H26C 109.5
H26A C26 H26B 109.5
H26A C26 H26C 109.5
H26B C26 H26C 109.5
C25 C27 H27A 109.5
C25 C27 H27B 109.5
C25 C27 H27C 109.5
H27A C27 H27B 109.5
H27A C27 H27C 109.5
H27B C27 H27C 109.5
N8 C28 C29 107.5(4)
N8 C28 C31 123.1(4)
C29 C28 C31 129.3(4)
C28 C29 Br4 125.2(3)
C30 C29 Br4 126.5(3)
C30 C29 C28 108.3(4)
N7 C30 C29 107.2(4)
N7 C30 C34 122.1(4)
C29 C30 C34 130.7(4)
C28 C31 H31 106.7
C28 C31 C32 113.3(4)
C32 C31 H31 106.7
C33 C31 C28 110.2(4)
C33 C31 H31 106.7
C33 C31 C32 112.6(5)
C31 C32 H32A 109.5
C31 C32 H32B 109.5
C31 C32 H32C 109.5
H32A C32 H32B 109.5
H32A C32 H32C 109.5
H32B C32 H32C 109.5
C31 C33 H33A 109.5
C31 C33 H33B 109.5
C31 C33 H33C 109.5
H33A C33 H33B 109.5
H33A C33 H33C 109.5
H33B C33 H33C 109.5
C30 C34 H34 107.6
C30 C34 C36 110.9(4)
C35 C34 C30 112.8(4)
C35 C34 H34 107.6
C35 C34 C36 110.2(5)
C36 C34 H34 107.6
C34 C35 H35A 109.5
C34 C35 H35B 109.5
C34 C35 H35C 109.5
H35A C35 H35B 109.5
H35A C35 H35C 109.5
H35B C35 H35C 109.5
C34 C36 H36A 109.5
C34 C36 H36B 109.5
C34 C36 H36C 109.5
H36A C36 H36B 109.5
H36A C36 H36C 109.5
H36B C36 H36C 109.5

loop_
_geom_bond_atom_site_label_1
_geom_bond_atom_site_label_2
_geom_bond_distance
Cu1 Cu2 3.0231(8)
Cu1 Cu4 2.9361(8)
Cu1 N1 1.859(3)
Cu1 N8 1.862(3)
Cu2 Cu3 2.9509(8)
Cu2 N2 1.851(4)
Cu2 N3 1.855(4)
Cu3 Cu4 3.0029(8)
Cu3 N4 1.866(3)
Cu3 N5 1.865(3)
Cu4 N6 1.842(3)
Cu4 N7 1.846(3)
N1 N2 1.388(5)
N1 C3 1.337(5)
N2 C1 1.348(5)
N3 N4 1.383(5)
N3 C12 1.350(5)
N4 C10 1.353(6)
N5 N6 1.387(5)
N5 C21 1.332(5)
N6 C19 1.337(5)
N7 N8 1.384(5)
N7 C30 1.344(5)
N8 C28 1.333(5)
Br1 C2 1.883(4)
Br2 C11 1.882(4)
Br3 C20 1.872(4)
Br4 C29 1.880(4)
C1 C2 1.387(6)
C1 C4 1.484(6)
C2 C3 1.372(6)
C3 C7 1.512(7)
C4 H4 0.9800
C4 C5 1.476(9)
C4 C6 1.466(9)
C5 H5A 0.9600
C5 H5B 0.9600
C5 H5C 0.9600
C6 H6A 0.9600
C6 H6B 0.9600
C6 H6C 0.9600
C7 H7 0.9800
C7 C8 1.504(9)
C7 C9 1.489(8)
C8 H8A 0.9600
C8 H8B 0.9600
C8 H8C 0.9600
C9 H9A 0.9600
C9 H9B 0.9600
C9 H9C 0.9600
C10 C11 1.373(6)
C10 C13 1.497(7)
C11 C12 1.376(6)
C12 C16 1.502(6)
C13 H13 0.9800
C13 C14 1.452(9)
C13 C15 1.508(9)
C14 H14A 0.9600
C14 H14B 0.9600
C14 H14C 0.9600
C15 H15A 0.9600
C15 H15B 0.9600
C15 H15C 0.9600
C16 H16 0.9800
C16 C17 1.484(8)
C16 C18 1.502(8)
C17 H17A 0.9600
C17 H17B 0.9600
C17 H17C 0.9600
C18 H18A 0.9600
C18 H18B 0.9600
C18 H18C 0.9600
C19 C20 1.384(6)
C19 C22A 1.51(2)
C19 C22B 1.541(15)
C20 C21 1.382(6)
C21 C25 1.492(6)
C22A H22A 0.9800
C22A C24A 1.502(15)
C22A C23A 1.516(15)
C24A H24A 0.9600
C24A H24B 0.9600
C24A H24C 0.9600
C23A H23A 0.9600
C23A H23B 0.9600
C23A H23C 0.9600
C22B H22B 0.9800
C22B C24B 1.509(13)
C22B C23B 1.505(12)
C24B H24D 0.9600
C24B H24E 0.9600
C24B H24F 0.9600
C23B H23D 0.9600
C23B H23E 0.9600
C23B H23F 0.9600
C25 H25 0.9800
C25 C26 1.487(7)
C25 C27 1.496(9)
C26 H26A 0.9600
C26 H26B 0.9600
C26 H26C 0.9600
C27 H27A 0.9600
C27 H27B 0.9600
C27 H27C 0.9600
C28 C29 1.381(6)
C28 C31 1.500(6)
C29 C30 1.377(6)
C30 C34 1.508(6)
C31 H31 0.9800
C31 C32 1.518(7)
C31 C33 1.491(7)
C32 H32A 0.9600
C32 H32B 0.9600
C32 H32C 0.9600
C33 H33A 0.9600
C33 H33B 0.9600
C33 H33C 0.9600
C34 H34 0.9800
C34 C35 1.508(7)
C34 C36 1.511(8)
C35 H35A 0.9600
C35 H35B 0.9600
C35 H35C 0.9600
C36 H36A 0.9600
C36 H36B 0.9600
C36 H36C 0.9600
